data_2223546
loop_
_publ_author_name
'Kele\,so\(glu, Zeynep'
'B\"uy\"ukg\"ung\"or, Orhan'
'Albayrak, \,Ci\(gdem'
'Odaba\,so\(glu, Mustafa'

_publ_section_title
;
 (<i>E</i>)-3-[(3-Bromophenyl)iminomethyl]benzene-1,2-diol: a combined
 X-ray and computational structural study
;
_journal_coeditor_code SI2198
_journal_issue 10
_journal_name_full 'Acta Crystallographica Section E'
_journal_page_first o2410
_journal_page_last o2411
_journal_paper_doi 10.1107/S1600536809035053
_journal_volume 65
_journal_year 2009
_chemical_formula_iupac 'C13 H10 Br N O2'
_chemical_formula_moiety 'C13 H10 Br N O2'
_chemical_formula_sum 'C13 H10 Br N O2'
_chemical_formula_weight 292.13
_chemical_name_systematic
;
(<i>E</i>)-3-[(3-Bromophenyl)iminomethyl]benzene-1,2-diol
;
_space_group_IT_number 61
_symmetry_cell_setting orthorhombic
_symmetry_space_group_name_Hall '-P 2ac 2ab'
_symmetry_space_group_name_H-M 'P b c a'
_atom_sites_solution_hydrogens geom
_atom_sites_solution_primary direct
_atom_sites_solution_secondary difmap
_audit_creation_method SHELXL-97
_cell_angle_alpha 90.00
_cell_angle_beta 90.00
_cell_angle_gamma 90.00
_cell_formula_units_Z 8
_cell_length_a 4.7411(2)
_cell_length_b 18.9447(6)
_cell_length_c 26.1417(10)
_cell_measurement_reflns_used 7185
_cell_measurement_temperature 296
_cell_measurement_theta_max 26.18
_cell_measurement_theta_min 1.33
_cell_volume 2348.01(15)
_computing_cell_refinement 'X-AREA (Stoe & Cie, 2002)'
_computing_data_collection 'X-AREA (Stoe & Cie, 2002)'
_computing_data_reduction 'X-RED32 (Stoe & Cie, 2002)'
_computing_molecular_graphics 'ORTEP-3 for Windows (Farrugia, 1997)'
_computing_publication_material 'WinGX (Farrugia, 1999) and GAUSSIAN (Frisch et al., 2004)'
_computing_structure_refinement 'SHELXL97 (Sheldrick, 2008)'
_computing_structure_solution 'SHELXS97 (Sheldrick, 2008)'
_diffrn_ambient_temperature 296
_diffrn_detector_area_resol_mean 6.67
_diffrn_measured_fraction_theta_full 1.000
_diffrn_measured_fraction_theta_max 1.000
_diffrn_measurement_device_type 'Stoe IPDS-II'
_diffrn_measurement_method 'rotation method'
_diffrn_radiation_monochromator graphite
_diffrn_radiation_source 'fine-focus sealed tube'
_diffrn_radiation_type MoK\a
_diffrn_radiation_wavelength 0.71073
_diffrn_reflns_av_R_equivalents 0.0397
_diffrn_reflns_av_sigmaI/netI 0.0213
_diffrn_reflns_limit_h_max 5
_diffrn_reflns_limit_h_min -5
_diffrn_reflns_limit_k_max 22
_diffrn_reflns_limit_k_min -22
_diffrn_reflns_limit_l_max 31
_diffrn_reflns_limit_l_min -31
_diffrn_reflns_number 7185
_diffrn_reflns_theta_full 25.62
_diffrn_reflns_theta_max 25.62
_diffrn_reflns_theta_min 1.56
_diffrn_standards_decay_% -6.3
_diffrn_standards_number 0
_exptl_absorpt_coefficient_mu 3.50
_exptl_absorpt_correction_T_max 0.7350
_exptl_absorpt_correction_T_min 0.2294
_exptl_absorpt_correction_type integration
_exptl_absorpt_process_details '(X-RED32; Stoe & Cie, 2002)'
_exptl_crystal_colour red
_exptl_crystal_density_diffrn 1.653
_exptl_crystal_density_method 'not measured'
_exptl_crystal_description plate
_exptl_crystal_F_000 1168
_exptl_crystal_size_max 0.660
_exptl_crystal_size_mid 0.380
_exptl_crystal_size_min 0.100
_refine_diff_density_max 0.331
_refine_diff_density_min -0.417
_refine_ls_extinction_coef 0
_refine_ls_extinction_method 'SHELXL97 (Sheldrick, 2008)'
_refine_ls_goodness_of_fit_ref 1.053
_refine_ls_hydrogen_treatment mixed
_refine_ls_matrix_type full
_refine_ls_number_parameters 162
_refine_ls_number_reflns 2212
_refine_ls_number_restraints 0
_refine_ls_restrained_S_all 1.053
_refine_ls_R_factor_all 0.0471
_refine_ls_R_factor_gt 0.0332
_refine_ls_shift/su_max 0.002
_refine_ls_shift/su_mean 0.000
_refine_ls_structure_factor_coef Fsqd
_refine_ls_weighting_details 'w=1/[\s^2^(Fo^2^)+(0.0356P)^2^+0.8167P] where P=(Fo^2^+2Fc^2^)/3'
_refine_ls_weighting_scheme calc
_refine_ls_wR_factor_gt 0.0727
_refine_ls_wR_factor_ref 0.0775
_reflns_number_gt 1764
_reflns_number_total 2212
_reflns_threshold_expression I>2\s(I)
_cod_data_source_file si2198.cif
_cod_data_source_block I
_cod_database_code 2223546
_cod_database_fobs_code 2223546

loop_
_symmetry_equiv_pos_as_xyz
'x, y, z'
'-x+1/2, -y, z+1/2'
'x+1/2, -y+1/2, -z'
'-x, y+1/2, -z+1/2'
'-x, -y, -z'
'x-1/2, y, -z-1/2'
'-x-1/2, y-1/2, z'
'x, -y-1/2, z-1/2'

loop_
_atom_site_type_symbol
_atom_site_label
_atom_site_fract_x
_atom_site_fract_y
_atom_site_fract_z
_atom_site_U_iso_or_equiv
_atom_site_adp_type
_atom_site_calc_flag
_atom_site_refinement_flags
_atom_site_occupancy
_atom_site_disorder_assembly
_atom_site_disorder_group
C C1 0.2287(5) 0.59650(12) 0.38493(9) 0.0430(5) Uani d . 1 . .
C C2 0.1687(5) 0.56587(13) 0.33762(9) 0.0441(5) Uani d . 1 . .
C C3 -0.0340(6) 0.51215(13) 0.33440(10) 0.0480(6) Uani d . 1 . .
C C4 -0.1727(6) 0.49065(14) 0.37771(11) 0.0543(7) Uani d . 1 . .
H H4 -0.3082 0.4553 0.3753 0.065 Uiso calc R 1 . .
C C5 -0.1148(6) 0.52049(15) 0.42490(11) 0.0556(7) Uani d . 1 . .
H H5 -0.2106 0.5052 0.4539 0.067 Uiso calc R 1 . .
C C6 0.0848(6) 0.57283(14) 0.42865(10) 0.0524(6) Uani d . 1 . .
H H6 0.1248 0.5927 0.4603 0.063 Uiso calc R 1 . .
C C7 0.4352(5) 0.65240(13) 0.38933(9) 0.0451(6) Uani d . 1 . .
H H7 0.4674 0.6726 0.4212 0.054 Uiso calc R 1 . .
C C8 0.7753(5) 0.72987(12) 0.35557(9) 0.0409(5) Uani d . 1 . .
C C9 0.8643(5) 0.75859(13) 0.40177(9) 0.0461(6) Uani d . 1 . .
H H9 0.7918 0.7419 0.4325 0.055 Uiso calc R 1 . .
C C10 1.0603(6) 0.81192(13) 0.40147(9) 0.0475(6) Uani d . 1 . .
C C11 1.1712(6) 0.83889(14) 0.35705(10) 0.0520(6) Uani d . 1 . .
H H11 1.3031 0.8752 0.3578 0.062 Uiso calc R 1 . .
C C12 1.0810(6) 0.81048(15) 0.31139(10) 0.0572(7) Uani d . 1 . .
H H12 1.1510 0.8283 0.2808 0.069 Uiso calc R 1 . .
C C13 0.8888(6) 0.75614(15) 0.31054(10) 0.0513(6) Uani d . 1 . .
H H13 0.8342 0.7368 0.2794 0.062 Uiso calc R 1 . .
N N1 0.5747(4) 0.67489(11) 0.35080(8) 0.0442(5) Uani d . 1 . .
O O1 0.2990(5) 0.58565(11) 0.29377(7) 0.0583(5) Uani d . 1 . .
O O2 -0.0900(5) 0.48050(12) 0.28892(8) 0.0684(6) Uani d . 1 . .
Br Br1 1.18395(9) 0.85040(2) 0.464746(12) 0.08086(16) Uani d . 1 . .
H H1 0.415(8) 0.619(2) 0.3026(13) 0.088(12) Uiso d . 1 . .
H H2 -0.007(10) 0.499(2) 0.2666(14) 0.113(16) Uiso d . 1 . .

loop_
_atom_site_aniso_label
_atom_site_aniso_U_11
_atom_site_aniso_U_22
_atom_site_aniso_U_33
_atom_site_aniso_U_12
_atom_site_aniso_U_13
_atom_site_aniso_U_23
C1 0.0352(13) 0.0422(12) 0.0517(13) 0.0035(10) -0.0009(10) 0.0026(10)
C2 0.0396(13) 0.0415(13) 0.0513(13) -0.0004(11) 0.0019(11) 0.0055(11)
C3 0.0454(14) 0.0416(13) 0.0570(14) -0.0023(11) -0.0068(12) 0.0033(11)
C4 0.0431(15) 0.0433(14) 0.0764(18) -0.0048(12) 0.0014(13) 0.0124(13)
C5 0.0503(16) 0.0549(16) 0.0616(16) -0.0008(13) 0.0088(13) 0.0107(13)
C6 0.0495(15) 0.0553(15) 0.0525(14) 0.0032(13) 0.0019(12) 0.0019(12)
C7 0.0432(13) 0.0457(13) 0.0465(12) 0.0027(11) -0.0039(11) -0.0036(10)
C8 0.0359(12) 0.0393(12) 0.0476(12) 0.0023(10) -0.0044(10) 0.0006(9)
C9 0.0475(15) 0.0472(14) 0.0436(12) -0.0054(12) -0.0012(11) 0.0028(10)
C10 0.0485(15) 0.0441(14) 0.0498(13) -0.0009(12) -0.0058(12) -0.0038(11)
C11 0.0490(15) 0.0440(14) 0.0630(15) -0.0050(12) 0.0027(13) -0.0010(11)
C12 0.0615(18) 0.0578(16) 0.0524(14) -0.0089(14) 0.0103(13) 0.0035(12)
C13 0.0551(16) 0.0548(16) 0.0441(13) -0.0062(13) -0.0012(12) -0.0012(11)
N1 0.0396(11) 0.0440(11) 0.0490(11) -0.0024(9) -0.0028(9) 0.0001(9)
O1 0.0626(12) 0.0612(12) 0.0512(10) -0.0231(10) 0.0022(9) -0.0014(9)
O2 0.0769(15) 0.0665(14) 0.0618(12) -0.0291(12) -0.0049(11) -0.0011(10)
Br1 0.1009(3) 0.0846(2) 0.05706(19) -0.0355(2) -0.01118(17) -0.01177(16)

loop_
_atom_type_symbol
_atom_type_description
_atom_type_scat_dispersion_real
_atom_type_scat_dispersion_imag
_atom_type_scat_source
C C 0.0033 0.0016 'International Tables Vol C Tables 4.2.6.8 and 6.1.1.4'
H H 0.0000 0.0000 'International Tables Vol C Tables 4.2.6.8 and 6.1.1.4'
N N 0.0061 0.0033 'International Tables Vol C Tables 4.2.6.8 and 6.1.1.4'
O O 0.0106 0.0060 'International Tables Vol C Tables 4.2.6.8 and 6.1.1.4'
Br Br -0.2901 2.4595 'International Tables Vol C Tables 4.2.6.8 and 6.1.1.4'

loop_
_geom_angle_atom_site_label_1
_geom_angle_atom_site_label_2
_geom_angle_atom_site_label_3
_geom_angle_site_symmetry_1
_geom_angle_site_symmetry_3
_geom_angle
_geom_angle_publ_flag
C2 C1 C6 . . 119.3(2) ?
C2 C1 C7 . . 120.9(2) ?
C6 C1 C7 . . 119.8(2) ?
O1 C2 C1 . . 122.8(2) ?
O1 C2 C3 . . 117.5(2) ?
C1 C2 C3 . . 119.7(2) ?
O2 C3 C4 . . 119.9(2) ?
O2 C3 C2 . . 120.5(2) ?
C4 C3 C2 . . 119.7(2) ?
C3 C4 C5 . . 121.3(3) ?
C3 C4 H4 . . 119.4 ?
C5 C4 H4 . . 119.3 ?
C6 C5 C4 . . 119.6(3) ?
C6 C5 H5 . . 120.2 ?
C4 C5 H5 . . 120.2 ?
C5 C6 C1 . . 120.5(3) ?
C5 C6 H6 . . 119.8 ?
C1 C6 H6 . . 119.8 ?
N1 C7 C1 . . 122.1(2) ?
N1 C7 H7 . . 118.9 ?
C1 C7 H7 . . 118.9 ?
C13 C8 C9 . . 118.6(2) ?
C13 C8 N1 . . 116.7(2) ?
C9 C8 N1 . . 124.6(2) ?
C10 C9 C8 . . 119.2(2) ?
C10 C9 H9 . . 120.4 ?
C8 C9 H9 . . 120.4 ?
C9 C10 C11 . . 122.5(2) ?
C9 C10 Br1 . . 119.09(19) ?
C11 C10 Br1 . . 118.4(2) ?
C10 C11 C12 . . 117.9(2) ?
C10 C11 H11 . . 121.0 ?
C12 C11 H11 . . 121.0 ?
C13 C12 C11 . . 120.8(3) ?
C13 C12 H12 . . 119.6 ?
C11 C12 H12 . . 119.6 ?
C12 C13 C8 . . 120.8(2) ?
C12 C13 H13 . . 119.6 ?
C8 C13 H13 . . 119.6 ?
C7 N1 C8 . . 121.6(2) ?
C2 O1 H1 . . 105(2) ?
C3 O2 H2 . . 111(3) ?

loop_
_geom_bond_atom_site_label_1
_geom_bond_atom_site_label_2
_geom_bond_site_symmetry_2
_geom_bond_distance
_geom_bond_publ_flag
C1 C2 . 1.395(3) ?
C1 C6 . 1.405(4) ?
C1 C7 . 1.447(4) ?
C2 O1 . 1.355(3) ?
C2 C3 . 1.402(3) ?
C3 O2 . 1.358(3) ?
C3 C4 . 1.371(4) ?
C4 C5 . 1.384(4) ?
C4 H4 . 0.9300 ?
C5 C6 . 1.374(4) ?
C5 H5 . 0.9300 ?
C6 H6 . 0.9300 ?
C7 N1 . 1.278(3) ?
C7 H7 . 0.9300 ?
C8 C13 . 1.387(3) ?
C8 C9 . 1.390(3) ?
C8 N1 . 1.416(3) ?
C9 C10 . 1.373(4) ?
C9 H9 . 0.9300 ?
C10 C11 . 1.373(4) ?
C10 Br1 . 1.900(2) ?
C11 C12 . 1.377(4) ?
C11 H11 . 0.9300 ?
C12 C13 . 1.375(4) ?
C12 H12 . 0.9300 ?
C13 H13 . 0.9300 ?
O1 H1 . 0.87(4) ?
O2 H2 . 0.78(4) ?

loop_
_geom_hbond_atom_site_label_D
_geom_hbond_atom_site_label_H
_geom_hbond_atom_site_label_A
_geom_hbond_site_symmetry_A
_geom_hbond_distance_DH
_geom_hbond_distance_HA
_geom_hbond_distance_DA
_geom_hbond_angle_DHA
O1 H1 N1 . 0.87(4) 1.81(4) 2.606(3) 151(3)
O2 H2 O1 . 0.78(4) 2.31(5) 2.718(3) 113(4)
O2 H2 O2 6_656 0.78(4) 2.48(5) 3.124(3) 141(5)
O2 H2 O1 6_556 0.78(4) 2.46(4) 2.986(3) 126(4)

loop_
_geom_torsion_atom_site_label_1
_geom_torsion_atom_site_label_2
_geom_torsion_atom_site_label_3
_geom_torsion_atom_site_label_4
_geom_torsion_site_symmetry_1
_geom_torsion_site_symmetry_2
_geom_torsion_site_symmetry_3
_geom_torsion_site_symmetry_4
_geom_torsion
_geom_torsion_publ_flag
C6 C1 C2 O1 . . . . -179.8(2) ?
C7 C1 C2 O1 . . . . 0.6(4) ?
C6 C1 C2 C3 . . . . 0.1(4) ?
C7 C1 C2 C3 . . . . -179.5(2) ?
O1 C2 C3 O2 . . . . 1.6(4) ?
C1 C2 C3 O2 . . . . -178.3(2) ?
O1 C2 C3 C4 . . . . -179.6(2) ?
C1 C2 C3 C4 . . . . 0.5(4) ?
O2 C3 C4 C5 . . . . 178.2(3) ?
C2 C3 C4 C5 . . . . -0.6(4) ?
C3 C4 C5 C6 . . . . 0.2(4) ?
C4 C5 C6 C1 . . . . 0.4(4) ?
C2 C1 C6 C5 . . . . -0.5(4) ?
C7 C1 C6 C5 . . . . 179.0(2) ?
C2 C1 C7 N1 . . . . -1.6(4) ?
C6 C1 C7 N1 . . . . 178.8(2) ?
C13 C8 C9 C10 . . . . 0.1(4) ?
N1 C8 C9 C10 . . . . -179.9(2) ?
C8 C9 C10 C11 . . . . 0.7(4) ?
C8 C9 C10 Br1 . . . . -179.41(19) ?
C9 C10 C11 C12 . . . . -0.4(4) ?
Br1 C10 C11 C12 . . . . 179.8(2) ?
C10 C11 C12 C13 . . . . -0.9(4) ?
C11 C12 C13 C8 . . . . 1.7(4) ?
C9 C8 C13 C12 . . . . -1.3(4) ?
N1 C8 C13 C12 . . . . 178.7(2) ?
C1 C7 N1 C8 . . . . 179.7(2) ?
C13 C8 N1 C7 . . . . -172.2(2) ?
C9 C8 N1 C7 . . . . 7.9(4) ?

loop_
_cod_related_entry_id
_cod_related_entry_database
_cod_related_entry_code
1 ChemSpider 24743227
